data_2108368
loop_
_publ_author_name
'Kader, Thomas'
'St\"oger, Berthold'
'Fr\"ohlich, Johannes'
'Kautny, Paul'

_publ_section_title
;
 The phase transitions of 4-aminopyridine-based indolocarbazoles:
 twinning, local- and pseudo-symmetry
;
_journal_coeditor_code WF5145SUP1
_journal_issue 1
_journal_name_full 'Acta Crystallographica Section B'
_journal_page_first 97
_journal_page_last 106
_journal_paper_doi 10.1107/S2052520618017341
_journal_volume 75
_journal_year 2019
_chemical_formula_sum 'C16 H9 N3'
_chemical_formula_weight 243.26
_space_group_crystal_system orthorhombic
_space_group_IT_number 56
_space_group_name_Hall '-P 2ab 2ac'
_space_group_name_H-M_alt 'P c c n'
_symmetry_space_group_name_Hall '-P 2ab 2ac'
_symmetry_space_group_name_H-M 'P c c n'
_atom_sites_solution_hydrogens geom
_audit_creation_method SHELXL-2014/7
_cell_angle_alpha 90
_cell_angle_beta 90
_cell_angle_gamma 90
_cell_formula_units_Z 4
_cell_length_a 4.0741(8)
_cell_length_b 16.416(3)
_cell_length_c 17.230(3)
_cell_measurement_reflns_used 165
_cell_measurement_temperature 380
_cell_measurement_theta_max 20.19
_cell_measurement_theta_min 2.37
_cell_volume 1152.3(4)
_computing_structure_refinement 'SHELXL-2014/7 (Sheldrick, 2014)'
_diffrn_ambient_temperature 380
_diffrn_measured_fraction_theta_full 0.989
_diffrn_measured_fraction_theta_max 0.989
_diffrn_measurement_device 'four-circle diffractometer'
_diffrn_measurement_device_type 'Bruker KAPPA APEX II CCD'
_diffrn_measurement_method '\w- and \f-scans'
_diffrn_radiation_monochromator graphite
_diffrn_radiation_type MoK\a
_diffrn_radiation_wavelength 0.71073
_diffrn_reflns_av_R_equivalents 0.0561
_diffrn_reflns_av_unetI/netI 0.0639
_diffrn_reflns_Laue_measured_fraction_full 0.989
_diffrn_reflns_Laue_measured_fraction_max 0.989
_diffrn_reflns_limit_h_max 4
_diffrn_reflns_limit_h_min -2
_diffrn_reflns_limit_k_max 18
_diffrn_reflns_limit_k_min -15
_diffrn_reflns_limit_l_max 19
_diffrn_reflns_limit_l_min -15
_diffrn_reflns_number 2369
_diffrn_reflns_point_group_measured_fraction_full 0.989
_diffrn_reflns_point_group_measured_fraction_max 0.989
_diffrn_reflns_theta_full 24.711
_diffrn_reflns_theta_max 24.711
_diffrn_reflns_theta_min 2.364
_exptl_absorpt_coefficient_mu 0.086
_exptl_absorpt_correction_T_max 0.745
_exptl_absorpt_correction_T_min 0.609
_exptl_absorpt_correction_type multi-scan
_exptl_absorpt_process_details SADABS
_exptl_crystal_colour colourless
_exptl_crystal_density_diffrn 1.402
_exptl_crystal_description plate
_exptl_crystal_F_000 504
_exptl_crystal_size_max 0.32
_exptl_crystal_size_mid 0.10
_exptl_crystal_size_min 0.02
_refine_diff_density_max 0.134
_refine_diff_density_min -0.179
_refine_diff_density_rms 0.038
_refine_ls_extinction_method none
_refine_ls_goodness_of_fit_ref 0.932
_refine_ls_hydrogen_treatment constr
_refine_ls_matrix_type full
_refine_ls_number_parameters 88
_refine_ls_number_reflns 971
_refine_ls_number_restraints 0
_refine_ls_restrained_S_all 0.932
_refine_ls_R_factor_all 0.1582
_refine_ls_R_factor_gt 0.0502
_refine_ls_shift/su_max 0.000
_refine_ls_shift/su_mean 0.000
_refine_ls_structure_factor_coef Fsqd
_refine_ls_weighting_details 'w=1/[\s^2^(Fo^2^)+(0.0662P)^2^] where P=(Fo^2^+2Fc^2^)/3'
_refine_ls_weighting_scheme calc
_refine_ls_wR_factor_gt 0.1083
_refine_ls_wR_factor_ref 0.1521
_reflns_Friedel_coverage 0.000
_reflns_number_gt 393
_reflns_number_total 971
_reflns_threshold_expression 'I > 2\s(I)'
_cod_data_source_file wf5145sup1.cif
_cod_data_source_block 2NICz-2HT
_cod_depositor_comments 'Adding full bibliography for 2108362--2108368.cif.'
_cod_database_code 2108368
_cod_database_fobs_code 2108368
_publcif_datablock.id {b963b6f3-2d2d-4727-8277-b0c6b8e3afb9}

_shelx_shelxl_version_number 2014/7
_shelx_space_group_comment
;
The symmetry employed for this shelxl refinement is uniquely defined
by the following loop, which should always be used as a source of
symmetry information in preference to the above space-group names.
They are only intended as comments.
;
_publcif_info_exptl_table_max_cols 6
_publcif_info_exptl_table_use_headnotes n
_publcif_funding_html
;
;

loop_
_space_group_symop_operation_xyz
'x, y, z'
'-x+1/2, -y+1/2, z'
'-x, y+1/2, -z+1/2'
'x+1/2, -y, -z+1/2'
'-x, -y, -z'
'x-1/2, y-1/2, -z'
'x, -y-1/2, z-1/2'
'-x-1/2, y, z-1/2'

loop_
_atom_site_label
_atom_site_type_symbol
_atom_site_fract_x
_atom_site_fract_y
_atom_site_fract_z
_atom_site_U_iso_or_equiv
_atom_site_adp_type
_atom_site_occupancy
_atom_site_site_symmetry_order
_atom_site_calc_flag
_atom_site_refinement_flags_posn
_atom_site_refinement_flags_adp
_atom_site_refinement_flags_occupancy
_atom_site_disorder_assembly
_atom_site_disorder_group
N2 N 0.7500 0.2500 0.3695(3) 0.1074(18) Uani 1 2 d S T P . .
N8 N 0.7500 0.2500 0.5998(2) 0.0639(12) Uani 1 2 d S T P . .
C1 C 0.6010(13) 0.1889(2) 0.4070(2) 0.1008(15) Uani 1 1 d . . . . .
H1 H 0.5008 0.1478 0.3784 0.121 Uiso 1 1 calc R U . . .
C3A C 0.5919(10) 0.1852(2) 0.4884(2) 0.0720(11) Uani 1 1 d . . . . .
C3B C 0.4723(9) 0.1391(2) 0.5555(2) 0.0682(10) Uani 1 1 d . . . . .
C3C C 0.7500 0.2500 0.5204(3) 0.0694(15) Uani 1 2 d S T P . .
C4 C 0.2994(10) 0.0670(2) 0.5649(3) 0.0890(12) Uani 1 1 d . . . A 1
H4 H 0.2347 0.0378 0.5212 0.107 Uiso 1 1 calc R U . A 1
C11 C 0.2222(9) 0.03797(19) 0.6366(3) 0.0984(13) Uani 0.5 1 d . . P A 1
H5 H 0.1033 -0.0100 0.6422 0.118 Uiso 0.5 1 calc R U P A 1
C6 C 0.3222(10) 0.0805(2) 0.6996(2) 0.0890(13) Uani 1 1 d . . . A 1
H6 H 0.2701 0.0598 0.7483 0.107 Uiso 1 1 calc R U . A 1
N5 N 0.2222(9) 0.03797(19) 0.6366(3) 0.0984(13) Uani 0.5 1 d . . P B 2
C7 C 0.4968(9) 0.15264(19) 0.69632(19) 0.0705(10) Uani 1 1 d . . . . .
H2 H 0.5574 0.1808 0.7409 0.085 Uiso 1 1 calc R U . A 1
C7A C 0.5757(9) 0.18040(18) 0.62332(17) 0.0617(10) Uani 1 1 d . . . . .

loop_
_atom_site_aniso_label
_atom_site_aniso_U_11
_atom_site_aniso_U_22
_atom_site_aniso_U_33
_atom_site_aniso_U_23
_atom_site_aniso_U_13
_atom_site_aniso_U_12
N2 0.117(5) 0.138(4) 0.067(4) 0.000 0.000 0.016(4)
N8 0.072(3) 0.063(2) 0.056(3) 0.000 0.000 0.003(2)
C1 0.109(4) 0.121(4) 0.071(3) -0.024(2) -0.016(3) 0.021(3)
C3A 0.069(3) 0.091(2) 0.056(2) -0.017(2) -0.008(2) 0.016(2)
C3B 0.064(3) 0.071(2) 0.070(2) -0.011(2) -0.009(2) 0.0104(19)
C3C 0.088(5) 0.081(3) 0.040(3) 0.000 0.000 0.017(3)
C4 0.068(3) 0.088(3) 0.111(3) -0.034(3) -0.010(3) 0.006(3)
C11 0.089(3) 0.079(2) 0.127(3) -0.007(2) 0.008(3) -0.003(2)
C6 0.084(3) 0.080(2) 0.103(3) 0.013(2) 0.010(3) 0.010(2)
N5 0.089(3) 0.079(2) 0.127(3) -0.007(2) 0.008(3) -0.003(2)
C7 0.074(3) 0.0681(19) 0.069(2) 0.0056(18) -0.002(2) 0.008(2)
C7A 0.065(3) 0.0607(18) 0.060(2) 0.0024(18) 0.001(2) 0.0044(18)

loop_
_atom_type_symbol
_atom_type_description
_atom_type_scat_dispersion_real
_atom_type_scat_dispersion_imag
_atom_type_scat_source
C C 0.0033 0.0016 'International Tables Vol C Tables 4.2.6.8 and 6.1.1.4'
H H 0.0000 0.0000 'International Tables Vol C Tables 4.2.6.8 and 6.1.1.4'
N N 0.0061 0.0033 'International Tables Vol C Tables 4.2.6.8 and 6.1.1.4'

loop_
_geom_angle_atom_site_label_1
_geom_angle_atom_site_label_2
_geom_angle_atom_site_label_3
_geom_angle
_geom_angle_site_symmetry_1
_geom_angle_site_symmetry_3
C1 N2 C1 122.2(5) . 2_655
C3C N8 C7A 106.78(19) . 2_655
C3C N8 C7A 106.78(19) . .
C7A N8 C7A 146.4(4) 2_655 .
N2 C1 C3A 121.8(4) . .
N2 C1 H1 119.1 . .
C3A C1 H1 119.1 . .
C3C C3A C1 111.0(4) . .
C3C C3A C3B 104.0(3) . .
C1 C3A C3B 145.1(4) . .
C4 C3B C7A 117.6(3) . .
C4 C3B C3A 134.5(4) . .
C7A C3B C3A 107.8(3) . .
C3A C3C C3A 132.2(5) 2_655 .
C3A C3C N8 113.9(2) 2_655 .
C3A C3C N8 113.9(2) . .
C11 C4 C3B 121.4(4) . .
C11 C4 H4 119.3 . .
C3B C4 H4 119.3 . .
C6 C11 C4 118.6(4) . .
C6 C11 H5 120.7 . .
C4 C11 H5 120.7 . .
C11 C6 C7 124.3(4) . .
C11 C6 H6 117.8 . .
C7 C6 H6 117.8 . .
C7A C7 C6 116.2(3) . .
C7A C7 H2 121.9 . .
C6 C7 H2 121.9 . .
C7 C7A N8 130.6(3) . .
C7 C7A C3B 121.8(3) . .
N8 C7A C3B 107.5(3) . .

loop_
_geom_bond_atom_site_label_1
_geom_bond_atom_site_label_2
_geom_bond_distance
_geom_bond_site_symmetry_2
N2 C1 1.339(5) .
N2 C1 1.339(5) 2_655
N8 C3C 1.368(5) .
N8 C7A 1.405(3) 2_655
N8 C7A 1.405(3) .
C1 C3A 1.404(4) .
C1 H1 0.9300 .
C3A C3C 1.361(4) .
C3A C3B 1.465(4) .
C3B C4 1.387(4) .
C3B C7A 1.415(4) .
C3C C3A 1.361(4) 2_655
C4 C11 1.362(4) .
C4 H4 0.9300 .
C11 C6 1.353(4) .
C11 H5 0.9300 .
C6 C7 1.383(4) .
C6 H6 0.9300 .
C7 C7A 1.376(4) .
C7 H2 0.9300 .

loop_
_geom_hbond_atom_site_label_D
_geom_hbond_atom_site_label_H
_geom_hbond_atom_site_label_A
_geom_hbond_distance_DH
_geom_hbond_distance_HA
_geom_hbond_distance_DA
_geom_hbond_angle_DHA
_geom_hbond_site_symmetry_A
C7 H2 N2 0.93 2.61 3.538(5) 175.7 7_566

loop_
_publcif_info_cif.paper_type
CB

loop_
_publcif_info_tables.block_id
_publcif_info_tables.reference_item
{0fb77351-ff68-4203-81e6-f57adccf7bfc} '_publcif_info_datablock.publ_exptl'
{e19d9317-f09c-4335-b8a7-eec07f5790ce} '_geom_hbond_atom_site_label_D'
{f9b18cc0-f342-405d-9c65-8082cd380922} '_geom_hbond_atom_site_label_D'
{b73d22a6-4fc9-4b2a-9d58-6f527a04ef03} '_geom_hbond_atom_site_label_D'
{b963b6f3-2d2d-4727-8277-b0c6b8e3afb9} '_geom_hbond_atom_site_label_D'

loop_
_publcif_info_datablock.id
_publcif_info_datablock.publ_exptl
_publcif_info_datablock.publ_geom
_publcif_info_datablock.structure
{65f753f0-a57b-4094-a166-ec3de2245ffd} y y y
{b73d22a6-4fc9-4b2a-9d58-6f527a04ef03} y y y
{b963b6f3-2d2d-4727-8277-b0c6b8e3afb9} y y y
{0fb77351-ff68-4203-81e6-f57adccf7bfc} ? ? ?
{e19d9317-f09c-4335-b8a7-eec07f5790ce} n y y
{f9b18cc0-f342-405d-9c65-8082cd380922} n y y
{96c48f09-ae84-433b-a850-d301c3f836f5} n y y
{60c4d68d-512d-49c7-941c-f5b173a6c75b} n y y

loop_
_publcif_info_exptl_table_extra_item
Crystal_shape
Specimen_colour

loop_
_publcif_info_exptl_table_header_item
Datablock_name
